data_4331157
loop_
_publ_author_name
'Gamze Elmas'
'Aytu\(g Okumu\,s'
'Zeynel Kili\,c'
'Tuncer H\"okelek'
'Leyla A\,cik'
'Hakan Dal'
'Nagehan Ramazano\(glu'
'L.Yasemin Ko\,c'

_publ_section_title
;
 Phosphorus-Nitrogen Compounds. Part 24. Syntheses, Crystal Structures,
 Spectroscopic and Stereogenic Properties, Biological Activities, and DNA
 Interactions of Novel Spiro-ansa-spiro- and
 Ansa-spiro-ansa-cyclotetraphosphazenes
;
_journal_name_full 'Inorganic Chemistry'
_journal_page_first 12841
_journal_page_last 12856
_journal_paper_doi 10.1021/ic3017134
_journal_volume 51
_journal_year 2012
_chemical_formula_moiety 'C17 H18 Cl4 N6 O2 P4'
_chemical_formula_sum 'C17 H18 Cl4 N6 O2 P4'
_chemical_formula_weight 604.05
_chemical_name_systematic
;
 ?
;
_space_group_IT_number 62
_symmetry_cell_setting orthorhombic
_symmetry_space_group_name_Hall '-P 2c 2ab'
_symmetry_space_group_name_H-M 'P b n m'
_atom_sites_solution_hydrogens geom
_atom_sites_solution_primary direct
_atom_sites_solution_secondary difmap
_audit_creation_method SHELXL-97
_cell_angle_alpha 90.00
_cell_angle_beta 90.00
_cell_angle_gamma 90.00
_cell_formula_units_Z 4
_cell_length_a 9.4186(3)
_cell_length_b 12.1307(4)
_cell_length_c 21.1905(7)
_cell_measurement_reflns_used 4697
_cell_measurement_temperature 100(2)
_cell_measurement_theta_max 28.24
_cell_measurement_theta_min 2.74
_cell_volume 2421.10(14)
_computing_cell_refinement 'SAINT (Bruker, 2007)'
_computing_data_collection 'APEX2 (Bruker, 2007)'
_computing_data_reduction SAINT
_computing_molecular_graphics 'Ortep-3 for Windows (Farrugia, 1997)'
_computing_publication_material 'WinGX publication routines (Farrugia, 1999)'
_computing_structure_refinement 'SHELXL97 (Sheldrick, 2008)'
_computing_structure_solution 'SHELXS97 (Sheldrick, 2008)'
_diffrn_ambient_temperature 100(2)
_diffrn_measured_fraction_theta_full 0.991
_diffrn_measured_fraction_theta_max 0.991
_diffrn_measurement_device_type 'Bruker Kappa APEXII CCD area-detector diffractometer'
_diffrn_measurement_method '\f and \w scans'
_diffrn_radiation_monochromator graphite
_diffrn_radiation_source 'fine-focus sealed tube'
_diffrn_radiation_type MoK\a
_diffrn_radiation_wavelength 0.71073
_diffrn_reflns_av_R_equivalents 0.0353
_diffrn_reflns_av_sigmaI/netI 0.0346
_diffrn_reflns_limit_h_max 4
_diffrn_reflns_limit_h_min -12
_diffrn_reflns_limit_k_max 12
_diffrn_reflns_limit_k_min -16
_diffrn_reflns_limit_l_max 27
_diffrn_reflns_limit_l_min -25
_diffrn_reflns_number 12850
_diffrn_reflns_theta_full 28.37
_diffrn_reflns_theta_max 28.37
_diffrn_reflns_theta_min 2.37
_exptl_absorpt_coefficient_mu 0.783
_exptl_absorpt_correction_T_max 0.8591
_exptl_absorpt_correction_T_min 0.7990
_exptl_absorpt_correction_type multi-scan
_exptl_absorpt_process_details '(SADABS; Bruker, 2005)'
_exptl_crystal_colour colorless
_exptl_crystal_density_diffrn 1.657
_exptl_crystal_description block
_exptl_crystal_F_000 1224
_exptl_crystal_size_max 0.30
_exptl_crystal_size_mid 0.24
_exptl_crystal_size_min 0.20
_refine_diff_density_max 0.374
_refine_diff_density_min -0.340
_refine_diff_density_rms 0.064
_refine_ls_extinction_method none
_refine_ls_goodness_of_fit_ref 0.977
_refine_ls_hydrogen_treatment constr
_refine_ls_matrix_type full
_refine_ls_number_parameters 154
_refine_ls_number_reflns 3079
_refine_ls_number_restraints 0
_refine_ls_restrained_S_all 0.977
_refine_ls_R_factor_all 0.0378
_refine_ls_R_factor_gt 0.0277
_refine_ls_shift/su_max 0.001
_refine_ls_shift/su_mean 0.000
_refine_ls_structure_factor_coef Fsqd
_refine_ls_weighting_details 'calc w=1/[\s^2^(Fo^2^)+(0.0418P)^2^] where P=(Fo^2^+2Fc^2^)/3'
_refine_ls_weighting_scheme calc
_refine_ls_wR_factor_gt 0.0706
_refine_ls_wR_factor_ref 0.0736
_reflns_number_gt 2443
_reflns_number_total 3079
_reflns_threshold_expression I>2\s(I)
_cod_data_source_file ic3017134_si_003.cif
_cod_data_source_block ag3
_cod_database_code 4331157

loop_
_symmetry_equiv_pos_as_xyz
'x, y, z'
'-x, -y, z+1/2'
'x+1/2, -y+1/2, -z'
'-x+1/2, y+1/2, -z+1/2'
'-x, -y, -z'
'x, y, -z-1/2'
'-x-1/2, y-1/2, z'
'x-1/2, -y-1/2, z-1/2'

loop_
_atom_site_label
_atom_site_type_symbol
_atom_site_fract_x
_atom_site_fract_y
_atom_site_fract_z
_atom_site_U_iso_or_equiv
_atom_site_adp_type
_atom_site_occupancy
_atom_site_symmetry_multiplicity
_atom_site_calc_flag
_atom_site_refinement_flags
Cl1 Cl 0.65561(4) 0.61824(4) 0.37334(2) 0.02250(12) Uani 1 1 d .
Cl2 Cl 0.83390(4) 0.41054(4) 0.33597(2) 0.02059(11) Uani 1 1 d .
P1 P 1.10450(4) 0.64867(3) 0.31703(2) 0.01111(10) Uani 1 1 d .
P4 P 0.82065(4) 0.57460(4) 0.31957(2) 0.01395(11) Uani 1 1 d .
O1 O 1.22121(12) 0.58633(9) 0.35883(6) 0.0159(3) Uani 1 1 d .
N1 N 1.11844(18) 0.59359(16) 0.2500 0.0118(4) Uani 1 2 d S
N3 N 0.7715(2) 0.59353(17) 0.2500 0.0171(4) Uani 1 2 d S
N4 N 0.95203(14) 0.63432(12) 0.34855(7) 0.0175(3) Uani 1 1 d .
N5 N 1.15118(13) 0.77709(11) 0.32439(7) 0.0122(3) Uani 1 1 d .
C1 C 1.33513(15) 0.74532(14) 0.40231(8) 0.0134(3) Uani 1 1 d .
C2 C 1.40962(17) 0.79403(15) 0.45169(9) 0.0198(4) Uani 1 1 d .
H2 H 1.4416 0.8663 0.4479 0.024 Uiso 1 1 calc R
C3 C 1.43645(18) 0.73513(17) 0.50664(9) 0.0257(4) Uani 1 1 d .
H3 H 1.4864 0.7679 0.5395 0.031 Uiso 1 1 calc R
C4 C 1.38872(19) 0.62776(17) 0.51238(9) 0.0246(4) Uani 1 1 d .
H4 H 1.4070 0.5887 0.5493 0.030 Uiso 1 1 calc R
C5 C 1.31397(18) 0.57756(16) 0.46389(9) 0.0197(4) Uani 1 1 d .
H5 H 1.2819 0.5054 0.4677 0.024 Uiso 1 1 calc R
C6 C 1.28858(16) 0.63765(14) 0.40986(8) 0.0140(3) Uani 1 1 d .
C7 C 1.29964(16) 0.80222(14) 0.34126(8) 0.0142(3) Uani 1 1 d .
H7A H 1.3118 0.8812 0.3459 0.017 Uiso 1 1 calc R
H7B H 1.3628 0.7768 0.3081 0.017 Uiso 1 1 calc R
C8 C 1.05475(16) 0.86940(14) 0.31104(8) 0.0153(3) Uani 1 1 d .
H8A H 1.0594 0.9211 0.3459 0.018 Uiso 1 1 calc R
H8B H 0.9584 0.8413 0.3091 0.018 Uiso 1 1 calc R
C9 C 1.0859(2) 0.93142(19) 0.2500 0.0150(5) Uani 1 2 d S
H9A H 1.0307 0.9989 0.2500 0.018 Uiso 1 2 calc SR
H9B H 1.1854 0.9521 0.2500 0.018 Uiso 1 2 calc SR

loop_
_atom_site_aniso_label
_atom_site_aniso_U_11
_atom_site_aniso_U_22
_atom_site_aniso_U_33
_atom_site_aniso_U_23
_atom_site_aniso_U_13
_atom_site_aniso_U_12
Cl1 0.01797(19) 0.0223(2) 0.0272(3) 0.00050(19) 0.01101(16) 0.00061(16)
Cl2 0.0182(2) 0.0141(2) 0.0295(3) 0.00386(18) -0.00057(16) -0.00101(15)
P1 0.01165(19) 0.0104(2) 0.0113(2) 0.00006(17) -0.00091(14) -0.00162(15)
P4 0.01198(19) 0.0130(2) 0.0168(3) -0.00042(18) 0.00308(15) -0.00204(15)
O1 0.0220(6) 0.0110(6) 0.0147(6) -0.0005(5) -0.0075(5) 0.0001(5)
N1 0.0123(8) 0.0097(10) 0.0134(11) 0.000 0.000 -0.0005(7)
N3 0.0151(9) 0.0172(11) 0.0190(12) 0.000 0.000 0.0006(8)
N4 0.0171(7) 0.0212(8) 0.0140(8) -0.0043(6) 0.0042(5) -0.0069(6)
N5 0.0111(6) 0.0085(7) 0.0171(8) -0.0004(6) -0.0026(5) -0.0005(5)
C1 0.0109(7) 0.0163(9) 0.0131(9) -0.0020(7) 0.0003(6) 0.0012(6)
C2 0.0194(8) 0.0215(10) 0.0185(10) -0.0049(8) -0.0014(6) -0.0024(7)
C3 0.0259(9) 0.0347(12) 0.0164(10) -0.0075(9) -0.0063(7) 0.0003(8)
C4 0.0273(9) 0.0338(12) 0.0128(10) 0.0037(8) -0.0031(7) 0.0007(8)
C5 0.0211(8) 0.0212(10) 0.0167(10) 0.0022(8) -0.0005(6) 0.0002(7)
C6 0.0127(7) 0.0169(9) 0.0124(9) -0.0021(7) -0.0011(6) 0.0015(6)
C7 0.0124(7) 0.0134(9) 0.0167(9) -0.0010(7) -0.0021(6) -0.0030(6)
C8 0.0144(7) 0.0118(8) 0.0199(10) -0.0004(7) 0.0010(6) 0.0023(6)
C9 0.0154(10) 0.0106(12) 0.0189(13) 0.000 0.000 0.0027(9)

loop_
_atom_type_symbol
_atom_type_description
_atom_type_scat_dispersion_real
_atom_type_scat_dispersion_imag
_atom_type_scat_source
C C 0.0033 0.0016 'International Tables Vol C Tables 4.2.6.8 and 6.1.1.4'
H H 0.0000 0.0000 'International Tables Vol C Tables 4.2.6.8 and 6.1.1.4'
Cl Cl 0.1484 0.1585 'International Tables Vol C Tables 4.2.6.8 and 6.1.1.4'
N N 0.0061 0.0033 'International Tables Vol C Tables 4.2.6.8 and 6.1.1.4'
O O 0.0106 0.0060 'International Tables Vol C Tables 4.2.6.8 and 6.1.1.4'
P P 0.1023 0.0942 'International Tables Vol C Tables 4.2.6.8 and 6.1.1.4'

loop_
_geom_angle_atom_site_label_1
_geom_angle_atom_site_label_2
_geom_angle_atom_site_label_3
_geom_angle
_geom_angle_site_symmetry_1
_geom_angle_site_symmetry_3
Cl1 P4 Cl2 102.15(3) . .
N3 P4 Cl1 105.58(7) . .
N3 P4 Cl2 108.96(8) . .
N4 P4 Cl1 105.63(6) . .
N4 P4 Cl2 109.88(6) . .
N4 P4 N3 122.57(9) . .
O1 P1 N5 102.34(6) . .
N1 P1 O1 103.96(8) . .
N1 P1 N4 114.00(9) . .
N1 P1 N5 118.06(9) . .
N4 P1 O1 109.58(7) . .
N4 P1 N5 107.95(7) . .
C6 O1 P1 121.89(10) . .
P1 N1 P1 128.77(13) . 6_556
P4 N3 P4 141.37(14) . 6_556
P4 N4 P1 126.91(10) . .
C7 N5 P1 118.52(11) . .
C8 N5 P1 122.99(10) . .
C8 N5 C7 118.37(13) . .
C2 C1 C7 124.33(16) . .
C6 C1 C2 118.21(16) . .
C6 C1 C7 117.46(14) . .
C1 C2 H2 119.9 . .
C3 C2 C1 120.23(17) . .
C3 C2 H2 119.9 . .
C2 C3 H3 120.0 . .
C4 C3 C2 119.92(17) . .
C4 C3 H3 120.0 . .
C3 C4 C5 120.90(18) . .
C3 C4 H4 119.6 . .
C5 C4 H4 119.6 . .
C4 C5 H5 120.9 . .
C6 C5 C4 118.13(17) . .
C6 C5 H5 120.9 . .
C1 C6 O1 118.24(15) . .
C5 C6 O1 119.02(15) . .
C5 C6 C1 122.61(16) . .
N5 C7 C1 108.92(13) . .
N5 C7 H7A 109.9 . .
N5 C7 H7B 109.9 . .
C1 C7 H7A 109.9 . .
C1 C7 H7B 109.9 . .
H7A C7 H7B 108.3 . .
N5 C8 C9 114.86(15) . .
N5 C8 H8A 108.6 . .
N5 C8 H8B 108.6 . .
C9 C8 H8A 108.6 . .
C9 C8 H8B 108.6 . .
H8A C8 H8B 107.5 . .
C8 C9 C8 116.0(2) 6_556 .
C8 C9 H9A 108.3 6_556 .
C8 C9 H9A 108.3 . .
C8 C9 H9B 108.3 6_556 .
C8 C9 H9B 108.3 . .
H9A C9 H9B 107.4 . .

loop_
_geom_bond_atom_site_label_1
_geom_bond_atom_site_label_2
_geom_bond_distance
_geom_bond_site_symmetry_2
P1 O1 1.6016(12) .
P1 N1 1.5752(9) .
P1 N4 1.5934(14) .
P1 N5 1.6262(14) .
P4 Cl1 1.9987(6) .
P4 Cl2 2.0241(6) .
P4 N3 1.5622(8) .
P4 N4 1.5599(14) .
O1 C6 1.3997(19) .
N1 P1 1.5752(9) 6_556
N3 P4 1.5622(8) 6_556
N5 C8 1.469(2) .
N5 C7 1.4752(18) .
C1 C2 1.391(2) .
C1 C6 1.387(2) .
C2 H2 0.9300 .
C3 C2 1.389(3) .
C3 H3 0.9300 .
C4 C3 1.383(3) .
C4 H4 0.9300 .
C5 C4 1.386(3) .
C5 C6 1.378(2) .
C5 H5 0.9300 .
C7 C1 1.504(2) .
C7 H7A 0.9700 .
C7 H7B 0.9700 .
C8 C9 1.525(2) .
C8 H8A 0.9700 .
C8 H8B 0.9700 .
C9 C8 1.525(2) 6_556
C9 H9A 0.9700 .
C9 H9B 0.9700 .

loop_
_geom_torsion_atom_site_label_1
_geom_torsion_atom_site_label_2
_geom_torsion_atom_site_label_3
_geom_torsion_atom_site_label_4
_geom_torsion
_geom_torsion_site_symmetry_4
N1 P1 O1 C6 150.91(13) .
N4 P1 O1 C6 -86.86(13) .
N5 P1 O1 C6 27.50(13) .
O1 P1 N1 P1 -143.12(13) 6_556
N4 P1 N1 P1 97.63(15) 6_556
N5 P1 N1 P1 -30.65(18) 6_556
O1 P1 N4 P4 -116.97(12) .
N1 P1 N4 P4 -0.96(16) .
N5 P1 N4 P4 132.31(12) .
N1 P1 N5 C7 -90.20(14) .
N1 P1 N5 C8 85.75(15) .
N4 P1 N5 C7 138.72(12) .
N4 P1 N5 C8 -45.34(15) .
O1 P1 N5 C7 23.16(14) .
O1 P1 N5 C8 -160.90(13) .
Cl1 P4 N3 P4 -173.54(19) 6_556
Cl2 P4 N3 P4 -64.5(2) 6_556
N4 P4 N3 P4 65.8(3) 6_556
Cl1 P4 N4 P1 -166.65(10) .
Cl2 P4 N4 P1 83.86(12) .
N3 P4 N4 P1 -46.01(17) .
P1 O1 C6 C1 -43.63(18) .
P1 O1 C6 C5 140.40(13) .
P1 N5 C7 C1 -57.06(17) .
C8 N5 C7 C1 126.81(15) .
P1 N5 C8 C9 -106.37(16) .
C7 N5 C8 C9 69.6(2) .
C6 C1 C2 C3 0.3(2) .
C7 C1 C2 C3 179.46(15) .
C2 C1 C6 O1 -176.20(14) .
C2 C1 C6 C5 -0.4(2) .
C7 C1 C6 O1 4.6(2) .
C7 C1 C6 C5 -179.57(15) .
C4 C3 C2 C1 -0.1(3) .
C5 C4 C3 C2 0.0(3) .
C6 C5 C4 C3 0.0(3) .
C4 C5 C6 O1 176.00(15) .
C4 C5 C6 C1 0.2(2) .
N5 C7 C1 C2 -136.33(15) .
N5 C7 C1 C6 42.80(19) .
N5 C8 C9 C8 70.0(2) 6_556
